data_7245504
loop_
_publ_author_name
'To, Tung H.'
'Tran, Dang B.'
'Thi Thu Ha, Vu'
'Tran, Phong D.'

_publ_section_title
;
 Electrocatalytic H2 evolution using binuclear cobalt complexes as
 catalysts
;
_journal_issue 40
_journal_name_full 'RSC Advances'
_journal_page_first 26428
_journal_page_last 26434
_journal_paper_doi 10.1039/D2RA05109E
_journal_volume 12
_journal_year 2022
_chemical_formula_moiety '[Co2salben2py2]i3'
_chemical_formula_sum 'C52 H42 Co2 I3 N6 O4'
_chemical_formula_weight 1313.48
_space_group_IT_number 15
_space_group_name_Hall '-C 2yc'
_space_group_name_H-M_alt 'C 1 2/c 1'
_symmetry_cell_setting 'monoclinic unique axis b'
_symmetry_space_group_name_H-M 'C 1 2/c 1'
_atom_sites_solution_hydrogens geom
_atom_sites_solution_primary direct
_atom_sites_solution_secondary difmap
_audit_block_doi 10.5517/cc5npm3
_audit_creation_method SHELXL
_audit_update_record
;
2001-08-10 deposited with the CCDC.	2022-09-09 downloaded from the CCDC.
;
_cell_angle_alpha 90.0000(9)
_cell_angle_beta 106.0500(9)
_cell_angle_gamma 90.0000(9)
_cell_formula_units_Z 4
_cell_length_a 15.9140(9)
_cell_length_b 19.1670(10)
_cell_length_c 17.2520(9)
_cell_measurement_reflns_used 1024
_cell_measurement_temperature 293(2)
_cell_measurement_theta_max 25.0
_cell_measurement_theta_min 5.0
_cell_volume 5057.1(5)
_computing_structure_refinement 'SHELXL-93 (Sheldrick, 1993)'
_diffrn_ambient_temperature 293(2)
_diffrn_measurement_device 'SMART CCD DIFFRACTOMETER'
_diffrn_measurement_method omega
_diffrn_radiation_monochromator graphite
_diffrn_radiation_source 'fine-focus sealed tube'
_diffrn_radiation_type MoK\a
_diffrn_radiation_wavelength 0.71073
_diffrn_reflns_av_R_equivalents 0.0000
_diffrn_reflns_av_sigmaI/netI 0.3033
_diffrn_reflns_limit_h_max 21
_diffrn_reflns_limit_h_min 0
_diffrn_reflns_limit_k_max 25
_diffrn_reflns_limit_k_min 0
_diffrn_reflns_limit_l_max 22
_diffrn_reflns_limit_l_min -23
_diffrn_reflns_number 6534
_diffrn_reflns_theta_max 29.55
_diffrn_reflns_theta_min 1.70
_exptl_absorpt_coefficient_mu 2.538
_exptl_absorpt_correction_T_max 1.000
_exptl_absorpt_correction_T_min 0.776
_exptl_absorpt_correction_type SADABS
_exptl_crystal_colour 'dark brown'
_exptl_crystal_density_diffrn 1.725
_exptl_crystal_description prism
_exptl_crystal_F_000 2564
_exptl_crystal_size_max 0.30
_exptl_crystal_size_mid 0.18
_exptl_crystal_size_min 0.15
_refine_diff_density_max 1.053
_refine_diff_density_min -1.142
_refine_diff_density_rms 0.078
_refine_ls_extinction_method none
_refine_ls_goodness_of_fit_all 0.841
_refine_ls_goodness_of_fit_obs 1.083
_refine_ls_matrix_type full
_refine_ls_number_parameters 326
_refine_ls_number_reflns 6534
_refine_ls_number_restraints 0
_refine_ls_restrained_S_all 0.841
_refine_ls_restrained_S_obs 1.083
_refine_ls_R_factor_all 0.0842
_refine_ls_R_factor_obs 0.0400
_refine_ls_shift/esd_max 0.017
_refine_ls_shift/esd_mean 0.002
_refine_ls_structure_factor_coef Fsqd
_refine_ls_weighting_details 'w=1/[\s^2^(Fo^2^)+(0.0544P)^2^+0.0000P] where P=(Fo^2^+2Fc^2^)/3'
_refine_ls_weighting_scheme calc
_refine_ls_wR_factor_all 0.1011
_refine_ls_wR_factor_obs 0.0941
_reflns_number_observed 3557
_reflns_number_total 6534
_reflns_observed_criterion >2sigma(I)
_cod_data_source_file d2ra05109e2.cif
_cod_data_source_block '[Co2salben2py2]i3'
_cod_depositor_comments
;
The following automatic conversions were performed:

data item '_refine_ls_weighting_scheme' value 'calc
w=1/[\s^2^(Fo^2^)+(0.0544P)^2^+0.0000P] where P=(Fo^2^+2Fc^2^)/3' was
changed to 'calc'. A new data item '_refine_ls_weighting_details' was
created with the value set to
'w=1/[\s^2^(Fo^2^)+(0.0544P)^2^+0.0000P] where P=(Fo^2^+2Fc^2^)/3'.

Automatic conversion script
Id: cif_fix_values 7556 2019-12-06 15:28:31Z antanas 
;
_cod_original_sg_symbol_H-M C2/c
_cod_database_code 7245504

loop_
_symmetry_equiv_pos_as_xyz
'x, y, z'
'-x, y, -z+1/2'
'x+1/2, y+1/2, z'
'-x+1/2, y+1/2, -z+1/2'
'-x, -y, -z'
'x, -y, z-1/2'
'-x+1/2, -y+1/2, -z'
'x+1/2, -y+1/2, z-1/2'

loop_
_atom_site_aniso_label
_atom_site_aniso_U_11
_atom_site_aniso_U_22
_atom_site_aniso_U_33
_atom_site_aniso_U_23
_atom_site_aniso_U_13
_atom_site_aniso_U_12
I1 0.0852(3) 0.0839(3) 0.1083(4) -0.0280(2) 0.0617(3) -0.0300(2)
I2 0.1203(3) 0.1091(3) 0.1557(4) 0.0128(3) 0.0788(3) 0.0051(2)
Co1 0.0370(3) 0.0335(3) 0.0361(3) 0.000 0.0069(2) 0.000
Co2 0.0305(3) 0.0259(3) 0.0247(3) 0.000 0.0052(2) 0.000
O1 0.0321(11) 0.0389(11) 0.0277(10) -0.0011(9) 0.0067(8) -0.0041(9)
N1 0.0426(14) 0.0276(12) 0.0283(12) 0.0009(10) 0.0038(10) 0.0017(11)
N3 0.0311(13) 0.0315(13) 0.0288(12) 0.0033(10) 0.0055(10) -0.0031(10)
N2 0.0317(13) 0.0263(12) 0.0270(12) 0.0001(9) 0.0075(10) -0.0009(10)
C13 0.036(2) 0.0317(15) 0.0302(14) 0.0031(13) 0.0096(12) -0.0010(13)
C5 0.046(2) 0.034(2) 0.032(2) 0.0016(13) 0.0084(13) 0.0045(14)
C4 0.070(2) 0.047(2) 0.032(2) -0.0058(15) 0.008(2) 0.002(2)
C3 0.087(3) 0.050(2) 0.043(2) -0.017(2) 0.004(2) -0.014(2)
C2 0.074(2) 0.043(2) 0.056(2) -0.006(2) 0.015(2) -0.020(2)
C1 0.060(2) 0.033(2) 0.036(2) -0.0025(14) 0.011(2) -0.008(2)
C14 0.041(2) 0.033(2) 0.031(2) 0.0022(13) 0.0070(13) -0.0088(13)
C15 0.057(2) 0.049(2) 0.039(2) -0.002(2) 0.016(2) -0.007(2)
C16 0.098(3) 0.075(3) 0.035(2) -0.005(2) 0.022(2) -0.026(3)
C17 0.091(3) 0.067(3) 0.037(2) 0.017(2) -0.002(2) -0.025(2)
C18 0.071(2) 0.046(2) 0.055(2) 0.019(2) -0.005(2) -0.009(2)
C19 0.051(2) 0.040(2) 0.038(2) 0.0051(15) 0.005(2) -0.002(2)
C20 0.037(2) 0.036(2) 0.038(2) 0.0094(14) 0.0095(14) -0.0018(13)
C21 0.038(2) 0.049(2) 0.037(2) 0.0137(15) 0.0022(14) -0.0086(15)
C22 0.041(2) 0.070(3) 0.063(2) 0.019(2) 0.007(2) -0.007(2)
C23 0.036(2) 0.101(4) 0.070(3) 0.032(3) 0.001(2) -0.026(2)
C24 0.069(3) 0.086(3) 0.052(2) 0.016(2) -0.006(2) -0.043(3)
C25 0.071(3) 0.061(2) 0.040(2) 0.005(2) 0.001(2) -0.032(2)
C26 0.049(2) 0.046(2) 0.033(2) 0.0126(15) 0.0014(15) -0.015(2)
C12 0.040(2) 0.031(2) 0.028(2) 0.0018(13) 0.0010(13) 0.0018(13)
C11 0.032(2) 0.035(2) 0.037(2) 0.0013(13) 0.0050(13) -0.0007(13)
C10 0.037(2) 0.056(2) 0.051(2) 0.007(2) 0.000(2) -0.003(2)
C9 0.029(2) 0.074(3) 0.082(3) 0.009(2) 0.001(2) -0.004(2)
C8 0.035(2) 0.077(3) 0.077(3) 0.002(2) 0.015(2) -0.011(2)
C7 0.043(2) 0.056(2) 0.051(2) 0.001(2) 0.014(2) -0.011(2)
C6 0.034(2) 0.032(2) 0.039(2) -0.0078(13) 0.0091(13) -0.0048(12)
O2 0.0535(15) 0.0506(14) 0.0492(14) -0.0128(11) 0.0146(11) -0.0148(11)

loop_
_atom_site_label
_atom_site_type_symbol
_atom_site_fract_x
_atom_site_fract_y
_atom_site_fract_z
_atom_site_U_iso_or_equiv
_atom_site_thermal_displace_type
_atom_site_occupancy
_atom_site_calc_flag
_atom_site_refinement_flags
_atom_site_disorder_group
I1 I 0.7500 0.7500 0.0000 0.0855(2) Uani 1 d S .
I2 I 0.88743(3) 0.65659(2) 0.08954(3) 0.1203(2) Uani 1 d . .
Co1 Co 0.0000 0.05014(3) 0.2500 0.03618(15) Uani 1 d S .
Co2 Co 0.0000 0.26804(3) 0.2500 0.02754(13) Uani 1 d S .
O1 O 0.10737(12) 0.27229(10) 0.22432(11) 0.0332(4) Uani 1 d . .
N1 N 0.0431(2) 0.34276(12) 0.33183(13) 0.0340(5) Uani 1 d . .
N3 N -0.06576(15) 0.10820(11) 0.30864(13) 0.0310(5) Uani 1 d . .
N2 N 0.04169(14) 0.19966(11) 0.33671(13) 0.0285(5) Uani 1 d . .
C13 C -0.0230(2) 0.16100(14) 0.3697(2) 0.0326(6) Uani 1 d . .
H13 H -0.0681(2) 0.19449(14) 0.3738(2) 0.037(8) Uiso 1 calc R .
C5 C 0.0218(2) 0.3455(2) 0.4008(2) 0.0377(7) Uani 1 d . .
H5 H -0.0168(2) 0.3124(2) 0.4105(2) 0.038(8) Uiso 1 calc R .
C4 C 0.0548(2) 0.3955(2) 0.4591(2) 0.0511(9) Uani 1 d . .
H4 H 0.0386(2) 0.3958(2) 0.5069(2) 0.055(10) Uiso 1 calc R .
C3 C 0.1114(3) 0.4444(2) 0.4453(2) 0.0626(10) Uani 1 d . .
H3 H 0.1351(3) 0.4781(2) 0.4840(2) 0.085(13) Uiso 1 calc R .
C2 C 0.1326(3) 0.4431(2) 0.3733(2) 0.0584(10) Uani 1 d . .
H2 H 0.1698(3) 0.4766(2) 0.3621(2) 0.082(13) Uiso 1 calc R .
C1 C 0.0984(2) 0.39180(15) 0.3183(2) 0.0431(8) Uani 1 d . .
H1 H 0.1138(2) 0.39072(15) 0.2701(2) 0.054(10) Uiso 1 calc R .
C14 C 0.0119(2) 0.1274(2) 0.4521(2) 0.0354(7) Uani 1 d . .
C15 C -0.0193(2) 0.1523(2) 0.5140(2) 0.0479(8) Uani 1 d . .
H15 H -0.0585(2) 0.1894(2) 0.5044(2) 0.027(7) Uiso 1 calc R .
C16 C 0.0072(3) 0.1227(2) 0.5904(2) 0.0684(11) Uani 1 d . .
H16 H -0.0162(3) 0.1386(2) 0.6310(2) 0.065(11) Uiso 1 calc R .
C17 C 0.0671(3) 0.0706(2) 0.6057(2) 0.0690(12) Uani 1 d . .
H17 H 0.0869(3) 0.0525(2) 0.6575(2) 0.079(12) Uiso 1 calc R .
C18 C 0.0989(3) 0.0444(2) 0.5449(2) 0.0616(10) Uani 1 d . .
H18 H 0.1395(3) 0.0083(2) 0.5557(2) 0.075(13) Uiso 1 calc R .
C19 C 0.0707(2) 0.0716(2) 0.4686(2) 0.0444(8) Uani 1 d . .
H19 H 0.0908(2) 0.0526(2) 0.4275(2) 0.056(10) Uiso 1 calc R .
C20 C -0.1498(2) 0.10283(15) 0.2938(2) 0.0370(7) Uani 1 d . .
H20 H -0.1765(2) 0.13324(15) 0.3218(2) 0.039(8) Uiso 1 calc R .
C21 C -0.2069(2) 0.0552(2) 0.2391(2) 0.0430(8) Uani 1 d . .
C22 C -0.2971(2) 0.0617(2) 0.2308(2) 0.0596(10) Uani 1 d . .
H22 H -0.3167(2) 0.0960(2) 0.2598(2) 0.057(12) Uiso 1 calc R .
C23 C -0.3571(3) 0.0179(3) 0.1803(3) 0.0719(13) Uani 1 d . .
H23 H -0.4165(3) 0.0228(3) 0.1751(3) 0.097(15) Uiso 1 calc R .
C24 C -0.3280(3) -0.0329(2) 0.1378(2) 0.0734(13) Uani 1 d . .
H24 H -0.3683(3) -0.0626(2) 0.1044(2) 0.104(16) Uiso 1 calc R .
C25 C -0.2420(3) -0.0408(2) 0.1434(2) 0.0605(11) Uani 1 d . .
H25 H -0.2244(3) -0.0760(2) 0.1142(2) 0.074(13) Uiso 1 calc R .
C26 C -0.1784(2) 0.0038(2) 0.1933(2) 0.0446(8) Uani 1 d . .
C12 C 0.1244(2) 0.19496(14) 0.3735(2) 0.0345(7) Uani 1 d . .
H12 H 0.1391(2) 0.16965(14) 0.4214(2) 0.040(8) Uiso 1 calc R .
C11 C 0.1950(2) 0.2240(2) 0.3491(2) 0.0358(7) Uani 1 d . .
C10 C 0.2804(2) 0.2116(2) 0.3987(2) 0.0506(9) Uani 1 d . .
H10 H 0.2879(2) 0.1902(2) 0.4485(2) 0.032(8) Uiso 1 calc R .
C9 C 0.3521(2) 0.2303(2) 0.3750(3) 0.0648(11) Uani 1 d . .
H9 H 0.4080(2) 0.2224(2) 0.4085(3) 0.113(16) Uiso 1 calc R .
C8 C 0.3403(2) 0.2616(2) 0.2996(3) 0.0633(10) Uani 1 d . .
H8 H 0.3891(2) 0.2735(2) 0.2827(3) 0.086(14) Uiso 1 calc R .
C7 C 0.2589(2) 0.2752(2) 0.2503(2) 0.0499(8) Uani 1 d . .
H7 H 0.2529(2) 0.2960(2) 0.2004(2) 0.040(8) Uiso 1 calc R .
C6 C 0.1839(2) 0.25788(14) 0.2742(2) 0.0352(7) Uani 1 d . .
O2 O -0.0965(2) -0.00514(11) 0.19429(13) 0.0510(6) Uani 1 d . .

loop_
_atom_type_symbol
_atom_type_description
_atom_type_scat_dispersion_real
_atom_type_scat_dispersion_imag
_atom_type_scat_source
I I -0.4742 1.8119 'International Tables Vol C Tables 4.2.6.8 and 6.1.1.4'
Co Co 0.3494 0.9721 'International Tables Vol C Tables 4.2.6.8 and 6.1.1.4'
O O 0.0106 0.0060 'International Tables Vol C Tables 4.2.6.8 and 6.1.1.4'
N N 0.0061 0.0033 'International Tables Vol C Tables 4.2.6.8 and 6.1.1.4'
C C 0.0033 0.0016 'International Tables Vol C Tables 4.2.6.8 and 6.1.1.4'
H H 0.0000 0.0000 'International Tables Vol C Tables 4.2.6.8 and 6.1.1.4'

loop_
_citation_id
_citation_doi
_citation_year
1 10.1039/b105594c 2001

loop_
_geom_angle_atom_site_label_1
_geom_angle_atom_site_label_2
_geom_angle_atom_site_label_3
_geom_angle
_geom_angle_site_symmetry_1
_geom_angle_site_symmetry_3
_geom_angle_publ_flag
I2 I1 I2 180.0 7_665 . ?
O2 Co1 O2 111.97(14) . 2 ?
O2 Co1 N3 96.00(10) . . ?
O2 Co1 N3 121.50(9) 2 . ?
O2 Co1 N3 121.50(9) . 2 ?
O2 Co1 N3 96.00(10) 2 2 ?
N3 Co1 N3 111.82(13) . 2 ?
O1 Co2 O1 175.04(12) 2 . ?
O1 Co2 N2 89.26(8) 2 . ?
O1 Co2 N2 94.06(9) . . ?
O1 Co2 N2 94.06(9) 2 2 ?
O1 Co2 N2 89.26(8) . 2 ?
N2 Co2 N2 96.14(13) . 2 ?
O1 Co2 N1 87.66(9) 2 . ?
O1 Co2 N1 88.78(9) . . ?
N2 Co2 N1 87.84(9) . . ?
N2 Co2 N1 175.67(9) 2 . ?
O1 Co2 N1 88.78(9) 2 2 ?
O1 Co2 N1 87.66(9) . 2 ?
N2 Co2 N1 175.68(9) . 2 ?
N2 Co2 N1 87.84(9) 2 2 ?
N1 Co2 N1 88.22(13) . 2 ?
C6 O1 Co2 125.1(2) . . ?
C5 N1 C1 117.9(3) . . ?
C5 N1 Co2 122.7(2) . . ?
C1 N1 Co2 119.4(2) . . ?
C20 N3 C13 116.1(2) . . ?
C20 N3 Co1 121.1(2) . . ?
C13 N3 Co1 122.8(2) . . ?
C12 N2 C13 119.3(2) . . ?
C12 N2 Co2 120.2(2) . . ?
C13 N2 Co2 119.7(2) . . ?
N3 C13 N2 107.2(2) . . ?
N3 C13 C14 110.7(2) . . ?
N2 C13 C14 116.8(2) . . ?
N1 C5 C4 122.7(3) . . ?
C3 C4 C5 119.1(3) . . ?
C4 C3 C2 118.9(3) . . ?
C1 C2 C3 119.3(3) . . ?
N1 C1 C2 122.2(3) . . ?
C15 C14 C19 118.0(3) . . ?
C15 C14 C13 117.4(3) . . ?
C19 C14 C13 124.6(3) . . ?
C14 C15 C16 120.9(4) . . ?
C17 C16 C15 119.8(4) . . ?
C16 C17 C18 120.5(3) . . ?
C19 C18 C17 120.0(4) . . ?
C18 C19 C14 120.7(3) . . ?
N3 C20 C21 127.6(3) . . ?
C22 C21 C26 118.8(3) . . ?
C22 C21 C20 116.8(3) . . ?
C26 C21 C20 124.4(3) . . ?
C23 C22 C21 121.1(4) . . ?
C24 C23 C22 119.4(4) . . ?
C25 C24 C23 121.7(4) . . ?
C24 C25 C26 120.9(4) . . ?
O2 C26 C21 123.8(3) . . ?
O2 C26 C25 118.0(3) . . ?
C21 C26 C25 118.2(3) . . ?
N2 C12 C11 127.4(3) . . ?
C10 C11 C6 119.2(3) . . ?
C10 C11 C12 117.6(3) . . ?
C6 C11 C12 122.9(2) . . ?
C9 C10 C11 121.3(3) . . ?
C10 C9 C8 119.0(3) . . ?
C7 C8 C9 121.4(3) . . ?
C8 C7 C6 120.7(3) . . ?
O1 C6 C7 117.9(3) . . ?
O1 C6 C11 123.7(3) . . ?
C7 C6 C11 118.3(3) . . ?
C26 O2 Co1 126.7(2) . . ?

loop_
_geom_bond_atom_site_label_1
_geom_bond_atom_site_label_2
_geom_bond_distance
_geom_bond_site_symmetry_2
_geom_bond_publ_flag
I1 I2 2.9166(5) 7_665 ?
I1 I2 2.9167(5) . ?
Co1 O2 1.894(2) . ?
Co1 O2 1.894(2) 2 ?
Co1 N3 1.985(2) . ?
Co1 N3 1.986(2) 2 ?
Co2 O1 1.882(2) 2 ?
Co2 O1 1.882(2) . ?
Co2 N2 1.961(2) . ?
Co2 N2 1.961(2) 2 ?
Co2 N1 1.995(2) . ?
Co2 N1 1.995(2) 2 ?
O1 C6 1.312(3) . ?
N1 C5 1.326(4) . ?
N1 C1 1.351(4) . ?
N3 C20 1.295(4) . ?
N3 C13 1.483(3) . ?
N2 C12 1.296(3) . ?
N2 C13 1.502(3) . ?
C13 C14 1.518(4) . ?
C5 C4 1.382(4) . ?
C4 C3 1.366(5) . ?
C3 C2 1.374(5) . ?
C2 C1 1.370(4) . ?
C14 C15 1.382(4) . ?
C14 C19 1.398(4) . ?
C15 C16 1.389(5) . ?
C16 C17 1.355(6) . ?
C17 C18 1.379(6) . ?
C18 C19 1.370(4) . ?
C20 C21 1.440(4) . ?
C21 C22 1.408(5) . ?
C21 C26 1.415(5) . ?
C22 C23 1.384(5) . ?
C23 C24 1.374(6) . ?
C24 C25 1.352(6) . ?
C25 C26 1.420(4) . ?
C26 O2 1.310(4) . ?
C12 C11 1.419(4) . ?
C11 C10 1.412(4) . ?
C11 C6 1.412(4) . ?
C10 C9 1.362(5) . ?
C9 C8 1.396(5) . ?
C8 C7 1.365(5) . ?
C7 C6 1.405(4) . ?
